data_4508496
loop_
_publ_author_name
'Qin, Ling'
'Zhang, Mingdao'
'Yang, Qingxiang'
'Li, Yizhi'
'Zheng, Hegen'

_publ_section_title
;
 Three 2D/2D \\rightarrow 2D or 3D Coordination Polymers: Parallel
 Stacked, Interpenetration, and Polycatenated
;
_journal_issue 11
_journal_name_full 'Crystal Growth &amp; Design'
_journal_page_first 5045
_journal_paper_doi 10.1021/cg401207s
_journal_volume 13
_journal_year 2013
_chemical_formula_moiety 'C60 H48 N6 O10 Zn2'
_chemical_formula_sum 'C60 H48 N6 O10 Zn2'
_chemical_formula_weight 1143.78
_chemical_name_systematic
; 
 ? 
;
_space_group_IT_number 14
_symmetry_cell_setting monoclinic
_symmetry_space_group_name_Hall '-P 2ybc'
_symmetry_space_group_name_H-M 'P 1 21/c 1'
_atom_sites_solution_hydrogens geom
_atom_sites_solution_primary direct
_atom_sites_solution_secondary difmap
_audit_creation_method SHELXL-97
_cell_angle_alpha 90.00
_cell_angle_beta 91.040(2)
_cell_angle_gamma 90.00
_cell_formula_units_Z 4
_cell_length_a 30.739(5)
_cell_length_b 11.1193(17)
_cell_length_c 16.729(3)
_cell_measurement_reflns_used 4928
_cell_measurement_temperature 291(2)
_cell_measurement_theta_max 20.208
_cell_measurement_theta_min 2.291
_cell_volume 5717.0(16)
_computing_cell_refinement 'Bruker SMART'
_computing_data_collection 'Bruker SMART'
_computing_data_reduction 'Bruker SAINT'
_computing_molecular_graphics 'Bruker SHELXTL'
_computing_publication_material 'Bruker SHELXTL'
_computing_structure_refinement 'SHELXL-97 (Sheldrick, 1997)'
_computing_structure_solution 'SHELXS-97 (Sheldrick, 1990)'
_diffrn_ambient_temperature 291(2)
_diffrn_measured_fraction_theta_full 0.996
_diffrn_measured_fraction_theta_max 0.996
_diffrn_measurement_device_type 'CCD area detector'
_diffrn_measurement_method 'phi and omega scans'
_diffrn_radiation_monochromator graphite
_diffrn_radiation_source 'fine-focus sealed tube'
_diffrn_radiation_type MoK\a
_diffrn_radiation_wavelength 0.71073
_diffrn_reflns_av_R_equivalents 0.0187
_diffrn_reflns_av_sigmaI/netI 0.0628
_diffrn_reflns_limit_h_max 36
_diffrn_reflns_limit_h_min -36
_diffrn_reflns_limit_k_max 13
_diffrn_reflns_limit_k_min -13
_diffrn_reflns_limit_l_max 12
_diffrn_reflns_limit_l_min -19
_diffrn_reflns_number 40752
_diffrn_reflns_theta_full 25.00
_diffrn_reflns_theta_max 25.00
_diffrn_reflns_theta_min 0.66
_exptl_absorpt_coefficient_mu 0.901
_exptl_absorpt_correction_T_max 0.820
_exptl_absorpt_correction_T_min 0.771
_exptl_absorpt_correction_type multi-scan
_exptl_absorpt_process_details sadabs
_exptl_crystal_colour yellow
_exptl_crystal_density_diffrn 1.329
_exptl_crystal_density_method 'not measured'
_exptl_crystal_F_000 2360
_exptl_crystal_size_max 0.3
_exptl_crystal_size_mid 0.24
_exptl_crystal_size_min 0.22
_refine_diff_density_max 0.485
_refine_diff_density_min -0.466
_refine_diff_density_rms 0.093
_refine_ls_extinction_method none
_refine_ls_goodness_of_fit_ref 1.057
_refine_ls_hydrogen_treatment constr
_refine_ls_matrix_type full
_refine_ls_number_parameters 724
_refine_ls_number_reflns 10015
_refine_ls_number_restraints 0
_refine_ls_restrained_S_all 1.057
_refine_ls_R_factor_all 0.0626
_refine_ls_R_factor_gt 0.0539
_refine_ls_shift/su_max 0.000
_refine_ls_shift/su_mean 0.000
_refine_ls_structure_factor_coef Fsqd
_refine_ls_weighting_details 'calc w=1/[\s^2^(Fo^2^)+(0.0700P)^2^+1.9900P] where P=(Fo^2^+2Fc^2^)/3'
_refine_ls_weighting_scheme calc
_refine_ls_wR_factor_gt 0.1374
_refine_ls_wR_factor_ref 0.1389
_reflns_number_gt 7169
_reflns_number_total 10015
_reflns_threshold_expression >2sigma(I)
_cod_data_source_file cg401207s_si_002.cif
_cod_data_source_block 1
_cod_depositor_comments
;
The following automatic conversions were performed:

'_symmetry_cell_setting' value 'Monoclinic' changed to 'monoclinic'
according to /home/saulius/struct/CIF-dictionaries/cif_core.dic
dictionary named 'cif_core.dic' version 2.4.2 from 2011-04-26.

Automatic conversion script
Id: cif_fix_values 1891 2012-01-12 08:04:46Z andrius 

The following automatic conversions were performed:

'_refine_ls_hydrogen_treatment' value 'constra' was replaced with the
value 'constr' as specified in the replacement file
'src/cod-tools/trunk/data/replacement-values/replacement_values.lst'.

Automatic conversion script
Id: cif_fix_values 5376 2017-05-30 11:51:03Z andrius 
;
_cod_original_cell_volume 5716.9(15)
_cod_original_sg_symbol_Hall '-P 2ybc '
_cod_original_sg_symbol_H-M 'P 21/c'
_cod_database_code 4508496

loop_
_symmetry_equiv_pos_as_xyz
'x, y, z'
'-x, y+1/2, -z+1/2'
'-x, -y, -z'
'x, -y-1/2, z-1/2'

loop_
_atom_site_label
_atom_site_type_symbol
_atom_site_fract_x
_atom_site_fract_y
_atom_site_fract_z
_atom_site_U_iso_or_equiv
_atom_site_adp_type
_atom_site_occupancy
_atom_site_symmetry_multiplicity
_atom_site_calc_flag
_atom_site_refinement_flags
C1 C 0.72868(12) 1.1058(3) 1.0974(2) 0.0418(8) Uani 1 1 d .
C2 C 0.73583(12) 1.1346(3) 1.1766(2) 0.0419(8) Uani 1 1 d .
H2 H 0.7619 1.1130 1.2018 0.050 Uiso 1 1 calc R
C3 C 0.70420(11) 1.1961(3) 1.2193(2) 0.0417(8) Uani 1 1 d .
H3 H 0.7088 1.2109 1.2735 0.050 Uiso 1 1 calc R
C4 C 0.66662(12) 1.2350(3) 1.1831(2) 0.0416(8) Uani 1 1 d .
C5 C 0.66010(12) 1.2080(3) 1.1020(2) 0.0452(9) Uani 1 1 d .
H5 H 0.6345 1.2325 1.0763 0.054 Uiso 1 1 calc R
C6 C 0.69050(12) 1.1467(3) 1.0599(2) 0.0436(9) Uani 1 1 d .
H6 H 0.6858 1.1320 1.0057 0.052 Uiso 1 1 calc R
C7 C 0.61307(11) 1.4222(3) 1.3408(2) 0.0434(9) Uani 1 1 d .
H7 H 0.6218 1.4650 1.3862 0.052 Uiso 1 1 calc R
C8 C 0.64472(12) 1.3645(3) 1.2974(2) 0.0443(9) Uani 1 1 d .
H8 H 0.6737 1.3687 1.3140 0.053 Uiso 1 1 calc R
C9 C 0.63328(11) 1.3002(3) 1.2287(2) 0.0380(8) Uani 1 1 d .
C10 C 0.58963(12) 1.2980(3) 1.2083(2) 0.0426(8) Uani 1 1 d .
H10 H 0.5801 1.2564 1.1631 0.051 Uiso 1 1 calc R
C11 C 0.56027(12) 1.3572(3) 1.2548(2) 0.0435(9) Uani 1 1 d .
H11 H 0.5310 1.3544 1.2399 0.052 Uiso 1 1 calc R
C12 C 0.78677(11) 0.9542(3) 1.0949(2) 0.0393(8) Uani 1 1 d .
C13 C 0.83087(12) 0.9435(3) 1.0731(2) 0.0425(8) Uani 1 1 d .
H13 H 0.8423 0.9961 1.0356 0.051 Uiso 1 1 calc R
C14 C 0.85707(12) 0.8558(3) 1.1068(2) 0.0419(8) Uani 1 1 d .
H14 H 0.8862 0.8498 1.0930 0.050 Uiso 1 1 calc R
C15 C 0.83933(11) 0.7756(3) 1.1622(2) 0.0410(8) Uani 1 1 d .
C16 C 0.79662(12) 0.7883(3) 1.1841(2) 0.0426(8) Uani 1 1 d .
H16 H 0.7854 0.7386 1.2235 0.051 Uiso 1 1 calc R
C17 C 0.77033(12) 0.8736(3) 1.1484(2) 0.0450(9) Uani 1 1 d .
H17 H 0.7410 0.8766 1.1608 0.054 Uiso 1 1 calc R
C18 C 0.92526(13) 0.5296(3) 1.1833(3) 0.0506(10) Uani 1 1 d .
H18 H 0.9488 0.5016 1.1546 0.061 Uiso 1 1 calc R
C19 C 0.90177(12) 0.6296(3) 1.1555(2) 0.0466(9) Uani 1 1 d .
H19 H 0.9096 0.6650 1.1075 0.056 Uiso 1 1 calc R
C20 C 0.86778(11) 0.6767(3) 1.1967(2) 0.0405(8) Uani 1 1 d .
C21 C 0.85915(12) 0.6211(3) 1.2688(2) 0.0413(8) Uani 1 1 d .
H21 H 0.8370 0.6501 1.3006 0.050 Uiso 1 1 calc R
C22 C 0.88317(12) 0.5234(3) 1.2935(2) 0.0440(9) Uani 1 1 d .
H22 H 0.8773 0.4901 1.3431 0.053 Uiso 1 1 calc R
C23 C 0.75916(12) 1.0391(3) 0.9698(2) 0.0432(9) Uani 1 1 d .
C24 C 0.77613(12) 1.1307(3) 0.9257(2) 0.0444(9) Uani 1 1 d .
H24 H 0.7887 1.1970 0.9510 0.053 Uiso 1 1 calc R
C25 C 0.77451(12) 1.1239(3) 0.8420(2) 0.0443(9) Uani 1 1 d .
H25 H 0.7859 1.1868 0.8124 0.053 Uiso 1 1 calc R
C26 C 0.75692(12) 1.0292(3) 0.8034(2) 0.0407(8) Uani 1 1 d .
C27 C 0.73865(12) 0.9371(3) 0.8486(2) 0.0448(9) Uani 1 1 d .
H27 H 0.7261 0.8713 0.8228 0.054 Uiso 1 1 calc R
C28 C 0.73900(12) 0.9421(3) 0.9314(2) 0.0437(9) Uani 1 1 d .
H28 H 0.7260 0.8816 0.9610 0.052 Uiso 1 1 calc R
C29 C 0.75471(12) 1.0202(3) 0.7131(2) 0.0431(9) Uani 1 1 d .
C30 C 0.78821(13) 1.0719(3) 0.6696(2) 0.0433(9) Uani 1 1 d .
H30 H 0.8103 1.1142 0.6959 0.052 Uiso 1 1 calc R
C31 C 0.78861(13) 1.0599(4) 0.5853(2) 0.0464(9) Uani 1 1 d .
H31 H 0.8111 1.0935 0.5562 0.056 Uiso 1 1 calc R
C32 C 0.75583(13) 0.9988(3) 0.5471(2) 0.0451(9) Uani 1 1 d .
C33 C 0.72121(13) 0.9508(3) 0.5925(2) 0.0462(9) Uani 1 1 d .
H33 H 0.6982 0.9110 0.5671 0.055 Uiso 1 1 calc R
C34 C 0.72209(12) 0.9637(3) 0.6745(2) 0.0452(9) Uani 1 1 d .
H34 H 0.6994 0.9322 0.7039 0.054 Uiso 1 1 calc R
C35 C 0.71722(12) 0.9848(3) 0.4158(2) 0.0431(9) Uani 1 1 d .
C36 C 0.68437(12) 1.0649(3) 0.4322(2) 0.0454(9) Uani 1 1 d .
H36 H 0.6877 1.1188 0.4744 0.055 Uiso 1 1 calc R
C37 C 0.64693(12) 1.0655(3) 0.3869(2) 0.0448(9) Uani 1 1 d .
H37 H 0.6246 1.1178 0.4007 0.054 Uiso 1 1 calc R
C38 C 0.64095(11) 0.9903(3) 0.3205(2) 0.0378(8) Uani 1 1 d .
C39 C 0.67531(13) 0.9093(3) 0.3041(2) 0.0462(9) Uani 1 1 d .
H39 H 0.6727 0.8557 0.2616 0.055 Uiso 1 1 calc R
C40 C 0.71182(12) 0.9098(3) 0.3502(2) 0.0431(8) Uani 1 1 d .
H40 H 0.7343 0.8576 0.3374 0.052 Uiso 1 1 calc R
C41 C 0.52620(12) 1.0423(3) 0.2456(2) 0.0407(8) Uani 1 1 d .
H41 H 0.5005 1.0743 0.2650 0.049 Uiso 1 1 calc R
C42 C 0.56213(11) 1.0361(3) 0.2960(2) 0.0398(8) Uani 1 1 d .
H42 H 0.5597 1.0611 0.3488 0.048 Uiso 1 1 calc R
C43 C 0.60160(11) 0.9936(3) 0.2699(2) 0.0404(8) Uani 1 1 d .
C44 C 0.60110(12) 0.9565(3) 0.1904(2) 0.0421(8) Uani 1 1 d .
H44 H 0.6267 0.9277 0.1686 0.051 Uiso 1 1 calc R
C45 C 0.56509(12) 0.9606(3) 0.1440(2) 0.0448(9) Uani 1 1 d .
H45 H 0.5663 0.9325 0.0918 0.054 Uiso 1 1 calc R
C46 C 0.79482(12) 0.9524(3) 0.4290(2) 0.0440(9) Uani 1 1 d .
C47 C 0.81055(13) 1.0152(3) 0.3647(2) 0.0492(10) Uani 1 1 d .
H47 H 0.7941 1.0770 0.3422 0.059 Uiso 1 1 calc R
C48 C 0.84996(13) 0.9876(3) 0.3337(3) 0.0513(10) Uani 1 1 d .
H48 H 0.8595 1.0306 0.2896 0.062 Uiso 1 1 calc R
C49 C 0.87651(11) 0.8979(3) 0.3653(2) 0.0405(8) Uani 1 1 d .
C50 C 0.85993(13) 0.8309(3) 0.4281(2) 0.0481(9) Uani 1 1 d .
H50 H 0.8754 0.7648 0.4474 0.058 Uiso 1 1 calc R
C51 C 0.82189(12) 0.8600(3) 0.4614(2) 0.0473(9) Uani 1 1 d .
H51 H 0.8130 0.8188 0.5067 0.057 Uiso 1 1 calc R
C52 C 0.97696(13) 0.8993(3) 0.2347(2) 0.0493(9) Uani 1 1 d .
H52 H 0.9865 0.9398 0.1897 0.059 Uiso 1 1 calc R
C53 C 0.93694(12) 0.9236(3) 0.2647(2) 0.0465(9) Uani 1 1 d .
H53 H 0.9199 0.9808 0.2382 0.056 Uiso 1 1 calc R
C54 C 0.91967(12) 0.8690(3) 0.3319(2) 0.0417(8) Uani 1 1 d .
C55 C 0.94789(12) 0.7814(4) 0.3618(3) 0.0508(10) Uani 1 1 d .
H55 H 0.9393 0.7339 0.4045 0.061 Uiso 1 1 calc R
C56 C 0.98776(13) 0.7638(4) 0.3302(3) 0.0507(10) Uani 1 1 d .
H56 H 1.0059 0.7074 0.3549 0.061 Uiso 1 1 calc R
C57 C 0.57982(15) 1.7376(4) 1.4133(3) 0.0591(11) Uani 1 1 d .
H57 H 0.5994 1.7784 1.4466 0.071 Uiso 1 1 calc R
C58 C 0.52987(12) 1.2888(4) 1.5088(2) 0.0466(9) Uani 1 1 d .
H58 H 0.5134 1.2480 1.5462 0.056 Uiso 1 1 calc R
C59 C 0.95069(15) 0.3066(4) 1.4438(3) 0.0580(11) Uani 1 1 d .
H59 H 0.9633 0.2678 1.4877 0.070 Uiso 1 1 calc R
C60 C 0.87698(15) 0.2018(4) 1.1579(3) 0.0579(11) Uani 1 1 d .
H60 H 0.8684 0.1811 1.1061 0.070 Uiso 1 1 calc R
N1 N 0.76014(10) 1.0418(3) 1.05534(18) 0.0437(7) Uani 1 1 d .
N2 N 0.57192(9) 1.4200(3) 1.32196(18) 0.0426(7) Uani 1 1 d .
N3 N 0.91402(10) 0.4742(3) 1.2508(2) 0.0469(8) Uani 1 1 d .
N4 N 0.75631(10) 0.9840(3) 0.4627(2) 0.0483(8) Uani 1 1 d .
N5 N 0.52689(10) 1.0046(3) 0.1714(2) 0.0430(7) Uani 1 1 d .
N6 N 1.00218(10) 0.8181(3) 0.26991(19) 0.0452(7) Uani 1 1 d .
O1 O 0.56865(9) 1.6388(2) 1.43631(16) 0.0511(7) Uani 1 1 d .
O2 O 0.56863(10) 1.7907(3) 1.3517(2) 0.0665(8) Uani 1 1 d .
O3 O 0.52225(9) 1.3944(2) 1.49575(15) 0.0467(6) Uani 1 1 d .
O5 O 0.93457(9) 0.2466(3) 1.38972(19) 0.0568(7) Uani 1 1 d .
O6 O 0.95068(10) 0.4191(3) 1.44137(19) 0.0644(8) Uani 1 1 d .
O7 O 0.91551(9) 0.2071(3) 1.17511(19) 0.0611(8) Uani 1 1 d .
O8 O 0.84880(9) 0.2235(3) 1.20855(17) 0.0567(7) Uani 1 1 d .
O4B O 0.55865(9) 1.2346(3) 1.47379(17) 0.0578(7) Uani 1 1 d .
Zn1 Zn 0.527627(13) 1.50375(4) 1.40016(3) 0.04374(14) Uani 1 1 d .
Zn2 Zn 0.937369(14) 0.30371(4) 1.27051(3) 0.04723(14) Uani 1 1 d .
O1W O 0.5000 1.0000 0.5000 0.0631(14) Uani 0.80 2 d SP
H1WA H 0.4725 1.0007 0.5048 0.095 Uiso 0.40 1 d PR
H1WC H 0.5099 0.9318 0.5142 0.095 Uiso 0.40 1 d PR
O2W O 1.0000 0.0000 0.5000 0.0691(15) Uani 0.80 2 d SP
H2WB H 0.9913 -0.0114 0.5473 0.104 Uiso 0.40 1 d PR
H2WC H 0.9906 0.0673 0.4829 0.104 Uiso 0.40 1 d PR
O4W O 0.8800(3) 0.1346(7) 0.5006(5) 0.067(2) Uani 0.40 1 d P
H4WB H 0.8862 0.0658 0.4819 0.100 Uiso 0.40 1 d PR
H4WC H 0.8836 0.1878 0.4648 0.100 Uiso 0.40 1 d PR
O5W O 0.3851(2) 0.1747(7) 0.3892(5) 0.0634(19) Uani 0.40 1 d P
H5WD H 0.4126 0.1724 0.3955 0.076 Uiso 0.40 1 d PR
H5WB H 0.3740 0.1114 0.4086 0.095 Uiso 0.40 1 d PR
O3W O 0.3312(2) 0.1695(7) 0.9704(5) 0.067(2) Uani 0.40 1 d P
H3WD H 0.3358 0.1702 0.9204 0.081 Uiso 0.40 1 d PR
H3WB H 0.3419 0.1058 0.9909 0.101 Uiso 0.40 1 d PR

loop_
_atom_site_aniso_label
_atom_site_aniso_U_11
_atom_site_aniso_U_22
_atom_site_aniso_U_33
_atom_site_aniso_U_23
_atom_site_aniso_U_13
_atom_site_aniso_U_12
C1 0.044(2) 0.0437(19) 0.038(2) -0.0071(16) 0.0043(16) 0.0076(16)
C2 0.0397(19) 0.0460(19) 0.040(2) -0.0063(16) 0.0055(16) -0.0066(16)
C3 0.042(2) 0.0441(19) 0.039(2) -0.0089(16) 0.0097(16) -0.0048(16)
C4 0.041(2) 0.0414(18) 0.043(2) -0.0100(16) 0.0138(17) -0.0104(16)
C5 0.0403(19) 0.048(2) 0.048(2) -0.0050(18) 0.0057(17) 0.0107(16)
C6 0.048(2) 0.0427(19) 0.040(2) -0.0107(16) -0.0026(17) 0.0118(17)
C7 0.039(2) 0.0441(19) 0.047(2) -0.0103(17) 0.0118(17) -0.0095(16)
C8 0.0422(19) 0.048(2) 0.043(2) -0.0104(17) 0.0130(17) -0.0067(16)
C9 0.0389(18) 0.0406(18) 0.0350(19) 0.0015(15) 0.0120(15) -0.0070(15)
C10 0.0409(19) 0.046(2) 0.041(2) -0.0088(17) -0.0058(16) 0.0086(16)
C11 0.0411(19) 0.0422(19) 0.047(2) -0.0076(17) 0.0013(17) 0.0034(16)
C12 0.0381(18) 0.0417(18) 0.038(2) -0.0050(16) -0.0010(16) 0.0078(15)
C13 0.0425(19) 0.046(2) 0.040(2) -0.0058(17) 0.0102(16) 0.0072(17)
C14 0.046(2) 0.0404(18) 0.040(2) -0.0042(16) 0.0132(17) 0.0096(16)
C15 0.0393(19) 0.0413(19) 0.042(2) -0.0084(16) -0.0019(16) -0.0084(15)
C16 0.048(2) 0.0402(19) 0.040(2) -0.0060(16) 0.0085(17) -0.0018(16)
C17 0.045(2) 0.053(2) 0.038(2) 0.0059(17) 0.0053(17) -0.0027(17)
C18 0.050(2) 0.050(2) 0.053(2) 0.0120(19) 0.0085(19) 0.0052(18)
C19 0.051(2) 0.048(2) 0.041(2) 0.0102(17) 0.0105(18) 0.0038(17)
C20 0.0393(18) 0.0400(18) 0.042(2) 0.0048(16) 0.0088(16) -0.0066(15)
C21 0.045(2) 0.0427(19) 0.037(2) -0.0041(16) 0.0067(16) -0.0023(16)
C22 0.041(2) 0.050(2) 0.041(2) 0.0030(17) -0.0038(17) 0.0041(17)
C23 0.043(2) 0.047(2) 0.039(2) -0.0047(17) -0.0006(17) 0.0087(17)
C24 0.049(2) 0.046(2) 0.038(2) 0.0028(17) 0.0050(17) 0.0127(17)
C25 0.045(2) 0.047(2) 0.041(2) -0.0069(17) 0.0100(17) 0.0117(17)
C26 0.0429(19) 0.0396(18) 0.040(2) 0.0021(16) 0.0011(16) 0.0116(16)
C27 0.050(2) 0.045(2) 0.041(2) -0.0087(17) 0.0110(17) 0.0109(17)
C28 0.045(2) 0.047(2) 0.040(2) -0.0086(17) 0.0117(17) 0.0116(17)
C29 0.041(2) 0.050(2) 0.038(2) -0.0049(17) -0.0010(17) 0.0131(17)
C30 0.054(2) 0.0410(19) 0.035(2) -0.0101(16) 0.0055(17) 0.0123(17)
C31 0.046(2) 0.053(2) 0.039(2) 0.0028(18) -0.0014(18) 0.0155(18)
C32 0.050(2) 0.049(2) 0.035(2) -0.0066(17) -0.0066(18) 0.0146(18)
C33 0.045(2) 0.049(2) 0.044(2) -0.0048(18) -0.0107(18) 0.0120(17)
C34 0.043(2) 0.048(2) 0.045(2) -0.0145(18) 0.0056(18) 0.0059(17)
C35 0.048(2) 0.046(2) 0.035(2) 0.0049(16) -0.0081(17) 0.0147(16)
C36 0.049(2) 0.045(2) 0.042(2) -0.0081(17) -0.0065(18) 0.0137(17)
C37 0.045(2) 0.044(2) 0.045(2) -0.0072(17) -0.0079(17) 0.0162(16)
C38 0.0415(19) 0.0378(18) 0.0344(19) 0.0070(15) 0.0064(15) -0.0044(15)
C39 0.056(2) 0.0412(19) 0.042(2) -0.0107(17) -0.0039(18) 0.0074(17)
C40 0.044(2) 0.046(2) 0.039(2) -0.0040(17) 0.0050(17) 0.0090(16)
C41 0.041(2) 0.0444(19) 0.037(2) 0.0036(16) 0.0117(16) -0.0069(16)
C42 0.0411(19) 0.0410(18) 0.038(2) 0.0090(16) 0.0080(16) 0.0092(15)
C43 0.0385(19) 0.0422(19) 0.041(2) -0.0110(16) 0.0076(16) -0.0060(15)
C44 0.042(2) 0.0432(19) 0.041(2) -0.0082(16) 0.0059(17) 0.0083(16)
C45 0.043(2) 0.048(2) 0.044(2) -0.0103(17) 0.0092(18) -0.0127(17)
C46 0.048(2) 0.049(2) 0.034(2) -0.0107(17) -0.0084(17) 0.0123(17)
C47 0.055(2) 0.046(2) 0.046(2) -0.0093(18) -0.0027(19) 0.0199(18)
C48 0.052(2) 0.054(2) 0.048(2) 0.0147(19) -0.0082(19) 0.0090(18)
C49 0.0436(19) 0.0437(19) 0.0339(19) -0.0069(16) -0.0062(16) 0.0061(16)
C50 0.053(2) 0.048(2) 0.043(2) 0.0073(18) 0.0083(18) 0.0156(18)
C51 0.049(2) 0.051(2) 0.042(2) -0.0050(17) 0.0100(17) 0.0163(18)
C52 0.057(2) 0.046(2) 0.045(2) 0.0037(18) 0.0084(19) 0.0083(19)
C53 0.048(2) 0.047(2) 0.045(2) -0.0053(17) 0.0050(18) -0.0105(17)
C54 0.0425(19) 0.0385(18) 0.044(2) -0.0036(16) 0.0011(17) -0.0012(16)
C55 0.043(2) 0.056(2) 0.053(2) 0.0069(19) -0.0024(18) 0.0079(18)
C56 0.052(2) 0.049(2) 0.051(2) 0.0095(19) 0.0022(19) 0.0110(18)
C57 0.063(3) 0.059(3) 0.055(3) 0.018(2) 0.019(2) -0.002(2)
C58 0.039(2) 0.048(2) 0.053(2) -0.0042(19) -0.0011(18) -0.0036(17)
C59 0.066(3) 0.055(3) 0.054(3) -0.011(2) 0.011(2) 0.012(2)
C60 0.058(3) 0.051(2) 0.065(3) -0.005(2) -0.001(2) 0.013(2)
N1 0.0447(17) 0.0481(17) 0.0387(17) 0.0051(14) 0.0098(14) 0.0140(14)
N2 0.0420(17) 0.0453(16) 0.0408(17) -0.0026(14) 0.0098(14) 0.0072(14)
N3 0.0473(18) 0.0458(17) 0.0481(19) 0.0101(15) 0.0089(15) 0.0073(14)
N4 0.0463(18) 0.0559(19) 0.0425(18) -0.0081(15) -0.0074(15) 0.0171(15)
N5 0.0393(16) 0.0405(16) 0.0494(19) -0.0066(14) 0.0066(14) -0.0069(13)
N6 0.0468(17) 0.0478(17) 0.0414(18) 0.0002(15) 0.0102(14) -0.0096(15)
O1 0.0564(16) 0.0457(15) 0.0519(16) -0.0047(13) 0.0179(13) -0.0013(12)
O2 0.0688(19) 0.0666(19) 0.065(2) 0.0112(16) 0.0174(16) 0.0173(15)
O3 0.0583(16) 0.0457(15) 0.0364(14) -0.0031(11) 0.0122(12) -0.0085(12)
O5 0.0513(16) 0.0614(17) 0.0581(19) 0.0126(16) 0.0115(14) -0.0056(14)
O6 0.0623(18) 0.0630(19) 0.067(2) 0.0102(15) -0.0140(15) 0.0137(15)
O7 0.0531(18) 0.0607(17) 0.069(2) -0.0046(15) -0.0090(15) 0.0183(14)
O8 0.0519(16) 0.0640(17) 0.0540(17) 0.0103(14) -0.0022(14) -0.0080(14)
O4B 0.0585(17) 0.0593(16) 0.0559(18) -0.0122(14) 0.0070(14) 0.0050(14)
Zn1 0.0416(2) 0.0441(2) 0.0459(3) 0.00800(19) 0.00970(19) 0.00867(18)
Zn2 0.0460(3) 0.0462(2) 0.0497(3) 0.0106(2) 0.0092(2) 0.00887(19)
O1W 0.059(3) 0.069(3) 0.061(3) 0.016(3) -0.013(3) -0.014(3)
O2W 0.064(3) 0.075(4) 0.069(4) 0.016(3) 0.015(3) 0.011(3)
O4W 0.071(5) 0.073(5) 0.055(5) -0.013(4) -0.018(4) -0.008(4)
O5W 0.054(4) 0.074(5) 0.062(5) 0.005(4) -0.009(4) -0.018(4)
O3W 0.062(5) 0.073(5) 0.066(5) -0.012(4) -0.010(4) 0.010(4)

loop_
_atom_type_symbol
_atom_type_description
_atom_type_scat_dispersion_real
_atom_type_scat_dispersion_imag
_atom_type_scat_source
C C 0.0033 0.0016 'International Tables Vol C Tables 4.2.6.8 and 6.1.1.4'
H H 0.0000 0.0000 'International Tables Vol C Tables 4.2.6.8 and 6.1.1.4'
N N 0.0061 0.0033 'International Tables Vol C Tables 4.2.6.8 and 6.1.1.4'
O O 0.0106 0.0060 'International Tables Vol C Tables 4.2.6.8 and 6.1.1.4'
Zn Zn 0.2839 1.4301 'International Tables Vol C Tables 4.2.6.8 and 6.1.1.4'

loop_
_geom_angle_atom_site_label_1
_geom_angle_atom_site_label_2
_geom_angle_atom_site_label_3
_geom_angle
_geom_angle_site_symmetry_1
_geom_angle_site_symmetry_3
C2 C1 C6 118.3(3) . .
C2 C1 N1 120.1(3) . .
C6 C1 N1 121.5(3) . .
C1 C2 C3 120.4(4) . .
C1 C2 H2 119.8 . .
C3 C2 H2 119.8 . .
C4 C3 C2 121.3(3) . .
C4 C3 H3 119.3 . .
C2 C3 H3 119.3 . .
C3 C4 C5 117.9(3) . .
C3 C4 C9 121.0(3) . .
C5 C4 C9 121.1(3) . .
C6 C5 C4 121.3(4) . .
C6 C5 H5 119.4 . .
C4 C5 H5 119.4 . .
C5 C6 C1 120.7(3) . .
C5 C6 H6 119.6 . .
C1 C6 H6 119.6 . .
N2 C7 C8 123.7(4) . .
N2 C7 H7 118.2 . .
C8 C7 H7 118.2 . .
C7 C8 C9 120.2(3) . .
C7 C8 H8 119.9 . .
C9 C8 H8 119.9 . .
C10 C9 C8 116.3(3) . .
C10 C9 C4 123.0(3) . .
C8 C9 C4 120.7(3) . .
C11 C10 C9 120.0(3) . .
C11 C10 H10 120.0 . .
C9 C10 H10 120.0 . .
N2 C11 C10 123.1(3) . .
N2 C11 H11 118.4 . .
C10 C11 H11 118.4 . .
C17 C12 C13 118.7(3) . .
C17 C12 N1 122.3(3) . .
C13 C12 N1 118.8(3) . .
C14 C13 C12 120.6(3) . .
C14 C13 H13 119.7 . .
C12 C13 H13 119.7 . .
C13 C14 C15 119.2(3) . .
C13 C14 H14 120.4 . .
C15 C14 H14 120.4 . .
C16 C15 C14 119.6(3) . .
C16 C15 C20 121.4(3) . .
C14 C15 C20 119.0(3) . .
C17 C16 C15 120.7(3) . .
C17 C16 H16 119.6 . .
C15 C16 H16 119.6 . .
C12 C17 C16 120.9(3) . .
C12 C17 H17 119.5 . .
C16 C17 H17 119.5 . .
N3 C18 C19 120.5(4) . .
N3 C18 H18 119.8 . .
C19 C18 H18 119.8 . .
C20 C19 C18 122.1(3) . .
C20 C19 H19 118.9 . .
C18 C19 H19 118.9 . .
C19 C20 C21 115.3(3) . .
C19 C20 C15 121.9(3) . .
C21 C20 C15 122.6(3) . .
C22 C21 C20 120.3(3) . .
C22 C21 H21 119.8 . .
C20 C21 H21 119.8 . .
N3 C22 C21 123.6(4) . .
N3 C22 H22 118.2 . .
C21 C22 H22 118.2 . .
C24 C23 C28 119.9(4) . .
C24 C23 N1 121.5(3) . .
C28 C23 N1 118.5(3) . .
C23 C24 C25 119.5(4) . .
C23 C24 H24 120.3 . .
C25 C24 H24 120.3 . .
C26 C25 C24 122.0(4) . .
C26 C25 H25 119.0 . .
C24 C25 H25 119.0 . .
C25 C26 C27 118.4(3) . .
C25 C26 C29 122.8(3) . .
C27 C26 C29 118.7(3) . .
C28 C27 C26 121.0(4) . .
C28 C27 H27 119.5 . .
C26 C27 H27 119.5 . .
C27 C28 C23 119.1(4) . .
C27 C28 H28 120.4 . .
C23 C28 H28 120.4 . .
C34 C29 C30 119.7(4) . .
C34 C29 C26 122.1(3) . .
C30 C29 C26 118.2(3) . .
C29 C30 C31 120.0(4) . .
C29 C30 H30 120.0 . .
C31 C30 H30 120.0 . .
C32 C31 C30 119.6(4) . .
C32 C31 H31 120.2 . .
C30 C31 H31 120.2 . .
C31 C32 N4 120.1(4) . .
C31 C32 C33 119.3(3) . .
N4 C32 C33 120.6(3) . .
C34 C33 C32 119.4(4) . .
C34 C33 H33 120.3 . .
C32 C33 H33 120.3 . .
C29 C34 C33 121.9(4) . .
C29 C34 H34 119.0 . .
C33 C34 H34 119.0 . .
C36 C35 C40 118.0(3) . .
C36 C35 N4 120.6(3) . .
C40 C35 N4 121.4(3) . .
C37 C36 C35 120.4(3) . .
C37 C36 H36 119.8 . .
C35 C36 H36 119.8 . .
C36 C37 C38 122.2(3) . .
C36 C37 H37 118.9 . .
C38 C37 H37 118.9 . .
C37 C38 C39 116.4(3) . .
C37 C38 C43 122.6(3) . .
C39 C38 C43 121.0(3) . .
C40 C39 C38 120.1(3) . .
C40 C39 H39 120.0 . .
C38 C39 H39 120.0 . .
C39 C40 C35 122.7(3) . .
C39 C40 H40 118.6 . .
C35 C40 H40 118.6 . .
N5 C41 C42 122.5(3) . .
N5 C41 H41 118.8 . .
C42 C41 H41 118.8 . .
C41 C42 C43 121.5(3) . .
C41 C42 H42 119.3 . .
C43 C42 H42 119.3 . .
C42 C43 C44 114.2(3) . .
C42 C43 C38 123.1(3) . .
C44 C43 C38 122.7(3) . .
C45 C44 C43 122.5(3) . .
C45 C44 H44 118.8 . .
C43 C44 H44 118.8 . .
C44 C45 N5 121.8(3) . .
C44 C45 H45 119.1 . .
N5 C45 H45 119.1 . .
N4 C46 C47 120.7(3) . .
N4 C46 C51 122.3(3) . .
C47 C46 C51 116.9(3) . .
C48 C47 C46 120.7(4) . .
C48 C47 H47 119.6 . .
C46 C47 H47 119.6 . .
C47 C48 C49 122.5(4) . .
C47 C48 H48 118.7 . .
C49 C48 H48 118.7 . .
C48 C49 C50 116.9(3) . .
C48 C49 C54 122.4(3) . .
C50 C49 C54 120.7(3) . .
C51 C50 C49 121.1(3) . .
C51 C50 H50 119.4 . .
C49 C50 H50 119.4 . .
C50 C51 C46 121.6(4) . .
C50 C51 H51 119.2 . .
C46 C51 H51 119.2 . .
N6 C52 C53 119.8(4) . .
N6 C52 H52 120.1 . .
C53 C52 H52 120.1 . .
C52 C53 C54 124.8(4) . .
C52 C53 H53 117.6 . .
C54 C53 H53 117.6 . .
C55 C54 C53 110.6(3) . .
C55 C54 C49 124.9(3) . .
C53 C54 C49 124.5(3) . .
C56 C55 C54 121.5(4) . .
C56 C55 H55 119.3 . .
C54 C55 H55 119.3 . .
N6 C56 C55 125.1(4) . .
N6 C56 H56 117.5 . .
C55 C56 H56 117.5 . .
O1 C57 O2 128.5(5) . .
O1 C57 H57 115.8 . .
O2 C57 H57 115.8 . .
O3 C58 O4B 121.8(4) . .
O3 C58 H58 119.1 . .
O4B C58 H58 119.1 . .
O5 C59 O6 121.5(5) . .
O5 C59 H59 119.2 . .
O6 C59 H59 119.2 . .
O7 C60 O8 121.0(4) . .
O7 C60 H60 119.5 . .
O8 C60 H60 119.5 . .
C1 N1 C12 120.6(3) . .
C1 N1 C23 120.7(3) . .
C12 N1 C23 116.8(3) . .
C7 N2 C11 116.7(3) . .
C7 N2 Zn1 118.4(2) . .
C11 N2 Zn1 124.8(2) . .
C22 N3 C18 117.8(3) . .
C22 N3 Zn2 123.4(3) . .
C18 N3 Zn2 117.8(3) . .
C46 N4 C32 117.6(3) . .
C46 N4 C35 120.2(3) . .
C32 N4 C35 121.5(3) . .
C41 N5 C45 117.6(3) . .
C41 N5 Zn1 122.0(2) . 2_646
C45 N5 Zn1 120.4(3) . 2_646
C56 N6 C52 118.1(3) . .
C56 N6 Zn2 125.1(3) . 2_756
C52 N6 Zn2 116.5(2) . 2_756
C57 O1 Zn1 138.2(3) . .
C58 O3 Zn1 134.9(3) . .
C59 O5 Zn2 121.0(3) . .
C60 O7 Zn2 121.3(3) . .
O3 Zn1 N5 112.89(12) . 2_656
O3 Zn1 O1 105.49(11) . .
N5 Zn1 O1 131.70(11) 2_656 .
O3 Zn1 N2 106.67(11) . .
N5 Zn1 N2 99.77(12) 2_656 .
O1 Zn1 N2 96.05(11) . .
N6 Zn2 O7 94.19(13) 2_746 .
N6 Zn2 N3 101.34(12) 2_746 .
O7 Zn2 N3 104.64(13) . .
N6 Zn2 O5 113.66(12) 2_746 .
O7 Zn2 O5 124.71(13) . .
N3 Zn2 O5 114.38(13) . .
H1WA O1W H1WC 109.5 . .
H2WB O2W H2WC 109.5 . .
H4WB O4W H4WC 109.5 . .
H5WD O5W H5WB 109.5 . .
H3WD O3W H3WB 109.5 . .

loop_
_geom_bond_atom_site_label_1
_geom_bond_atom_site_label_2
_geom_bond_distance
_geom_bond_site_symmetry_2
C1 C2 1.377(5) .
C1 C6 1.397(5) .
C1 N1 1.400(4) .
C2 C3 1.396(5) .
C2 H2 0.9300 .
C3 C4 1.365(5) .
C3 H3 0.9300 .
C4 C5 1.401(5) .
C4 C9 1.479(5) .
C5 C6 1.362(5) .
C5 H5 0.9300 .
C6 H6 0.9300 .
C7 N2 1.299(5) .
C7 C8 1.383(5) .
C7 H7 0.9300 .
C8 C9 1.393(5) .
C8 H8 0.9300 .
C9 C10 1.378(5) .
C10 C11 1.370(5) .
C10 H10 0.9300 .
C11 N2 1.365(5) .
C11 H11 0.9300 .
C12 C17 1.370(5) .
C12 C13 1.415(5) .
C12 N1 1.427(5) .
C13 C14 1.379(5) .
C13 H13 0.9300 .
C14 C15 1.404(5) .
C14 H14 0.9300 .
C15 C16 1.377(5) .
C15 C20 1.512(5) .
C16 C17 1.376(5) .
C16 H16 0.9300 .
C17 H17 0.9300 .
C18 N3 1.337(5) .
C18 C19 1.400(5) .
C18 H18 0.9300 .
C19 C20 1.367(5) .
C19 H19 0.9300 .
C20 C21 1.385(5) .
C21 C22 1.373(5) .
C21 H21 0.9300 .
C22 N3 1.316(5) .
C22 H22 0.9300 .
C23 C24 1.366(5) .
C23 C28 1.394(5) .
C23 N1 1.432(5) .
C24 C25 1.401(5) .
C24 H24 0.9300 .
C25 C26 1.344(5) .
C25 H25 0.9300 .
C26 C27 1.398(5) .
C26 C29 1.514(5) .
C27 C28 1.386(5) .
C27 H27 0.9300 .
C28 H28 0.9300 .
C29 C34 1.339(5) .
C29 C30 1.396(5) .
C30 C31 1.416(5) .
C30 H30 0.9300 .
C31 C32 1.365(6) .
C31 H31 0.9300 .
C32 N4 1.422(5) .
C32 C33 1.423(6) .
C33 C34 1.380(5) .
C33 H33 0.9300 .
C34 H34 0.9300 .
C35 C36 1.377(5) .
C35 C40 1.385(5) .
C35 N4 1.423(5) .
C36 C37 1.366(5) .
C36 H36 0.9300 .
C37 C38 1.401(5) .
C37 H37 0.9300 .
C38 C39 1.419(5) .
C38 C43 1.464(5) .
C39 C40 1.350(5) .
C39 H39 0.9300 .
C40 H40 0.9300 .
C41 N5 1.311(5) .
C41 C42 1.379(5) .
C41 H41 0.9300 .
C42 C43 1.381(5) .
C42 H42 0.9300 .
C43 C44 1.392(5) .
C44 C45 1.340(5) .
C44 H44 0.9300 .
C45 N5 1.359(5) .
C45 H45 0.9300 .
C46 N4 1.366(5) .
C46 C47 1.378(6) .
C46 C51 1.423(5) .
C47 C48 1.361(6) .
C47 H47 0.9300 .
C48 C49 1.388(5) .
C48 H48 0.9300 .
C49 C50 1.392(5) .
C49 C54 1.484(5) .
C50 C51 1.344(5) .
C50 H50 0.9300 .
C51 H51 0.9300 .
C52 N6 1.322(5) .
C52 C53 1.363(5) .
C52 H52 0.9300 .
C53 C54 1.392(5) .
C53 H53 0.9300 .
C54 C55 1.391(5) .
C55 C56 1.358(6) .
C55 H55 0.9300 .
C56 N6 1.263(5) .
C56 H56 0.9300 .
C57 O1 1.215(5) .
C57 O2 1.231(5) .
C57 H57 0.9300 .
C58 O3 1.216(4) .
C58 O4B 1.227(5) .
C58 H58 0.9300 .
C59 O5 1.221(5) .
C59 O6 1.252(5) .
C59 H59 0.9300 .
C60 O7 1.215(5) .
C60 O8 1.247(5) .
C60 H60 0.9300 .
N2 Zn1 2.121(3) .
N3 Zn2 2.052(3) .
N5 Zn1 2.042(3) 2_646
N6 Zn2 1.995(3) 2_756
O1 Zn1 2.045(3) .
O3 Zn1 2.018(3) .
O5 Zn2 2.096(3) .
O7 Zn2 2.028(3) .
Zn1 N5 2.042(3) 2_656
Zn2 N6 1.995(3) 2_746
O1W H1WA 0.8500 .
O1W H1WC 0.8500 .
O2W H2WB 0.8500 .
O2W H2WC 0.8500 .
O4W H4WB 0.8500 .
O4W H4WC 0.8500 .
O5W H5WD 0.8500 .
O5W H5WB 0.8500 .
O3W H3WD 0.8500 .
O3W H3WB 0.8499 .
